data_7062428
loop_
_publ_author_name
'Ma, Chixiao'
'Zhang, Junyong'
'Xu, Hao'
'Zeng, Xianghua'
'Gong, Chunhua'
'Xie, Jingli'

_publ_section_title
;
 Two novel metal--organic frameworks constructed by pyridinyl-derived and
 carboxylate mixed ligands for photocatalytic dye degradation
;
_journal_issue 24
_journal_name_full 'New Journal of Chemistry'
_journal_page_first 11408
_journal_page_last 11413
_journal_paper_doi 10.1039/D2NJ05751D
_journal_volume 47
_journal_year 2023
_chemical_formula_moiety 'C39 H30 N2 O5 Zn'
_chemical_formula_sum 'C39 H30 N2 O5 Zn'
_chemical_formula_weight 672.04
_space_group_crystal_system triclinic
_space_group_IT_number 2
_space_group_name_Hall '-P 1'
_space_group_name_H-M_alt 'P -1'
_atom_sites_solution_hydrogens geom
_audit_creation_date 2021-09-16
_audit_creation_method
;
Olex2 1.2-alpha
(compiled 2015.06.08 svn.r3188 for OlexSys, GUI svn.r5047)
;
_audit_update_record
;
2023-02-27 deposited with the CCDC.	2023-04-05 downloaded from the CCDC.
;
_cell_angle_alpha 100.867(7)
_cell_angle_beta 91.850(7)
_cell_angle_gamma 105.456(7)
_cell_formula_units_Z 2
_cell_length_a 9.1906(8)
_cell_length_b 9.9930(8)
_cell_length_c 17.5968(15)
_cell_measurement_reflns_used 1886
_cell_measurement_temperature 296
_cell_measurement_theta_max 25.4410
_cell_measurement_theta_min 3.4210
_cell_volume 1523.9(2)
_computing_cell_refinement 'CrysAlisPro 1.171.39.46 (Rigaku OD, 2018)'
_computing_data_collection 'CrysAlisPro 1.171.39.46 (Rigaku OD, 2018)'
_computing_data_reduction 'CrysAlisPro 1.171.39.46 (Rigaku OD, 2018)'
_computing_molecular_graphics 'Olex2 (Dolomanov et al., 2009)'
_computing_publication_material 'Olex2 (Dolomanov et al., 2009)'
_computing_structure_refinement 'ShelXL (Sheldrick, 2015)'
_computing_structure_solution 'ShelXT (Sheldrick, 2015)'
_diffrn_ambient_temperature 296
_diffrn_detector_area_resol_mean 16.0802
_diffrn_measured_fraction_theta_full 0.997
_diffrn_measured_fraction_theta_max 0.840
_diffrn_measurement_device_type 'multiwire proportional'
_diffrn_measurement_method 'phi and omega scans'
_diffrn_radiation_monochromator graphite
_diffrn_radiation_type MoK\a
_diffrn_radiation_wavelength 0.71073
_diffrn_reflns_av_R_equivalents 0.0805
_diffrn_reflns_av_unetI/netI 0.2335
_diffrn_reflns_Laue_measured_fraction_full 0.997
_diffrn_reflns_Laue_measured_fraction_max 0.840
_diffrn_reflns_limit_h_max 12
_diffrn_reflns_limit_h_min -11
_diffrn_reflns_limit_k_max 13
_diffrn_reflns_limit_k_min -11
_diffrn_reflns_limit_l_max 23
_diffrn_reflns_limit_l_min -24
_diffrn_reflns_number 13116
_diffrn_reflns_point_group_measured_fraction_full 0.997
_diffrn_reflns_point_group_measured_fraction_max 0.840
_diffrn_reflns_theta_full 25.242
_diffrn_reflns_theta_max 29.477
_diffrn_reflns_theta_min 2.667
_diffrn_source 'fine-focus sealed X-ray tube'
_exptl_absorpt_coefficient_mu 0.857
_exptl_absorpt_correction_T_max 1.00000
_exptl_absorpt_correction_T_min 0.92005
_exptl_absorpt_correction_type multi-scan
_exptl_absorpt_process_details
;
CrysAlisPro 1.171.39.46 (Rigaku Oxford Diffraction, 2018)
Empirical absorption correction using spherical harmonics,
 implemented in SCALE3 ABSPACK scaling algorithm.
;
_exptl_crystal_colour yellow
_exptl_crystal_density_diffrn 1.465
_exptl_crystal_description block
_exptl_crystal_F_000 696
_exptl_crystal_size_max 0.14
_exptl_crystal_size_mid 0.13
_exptl_crystal_size_min 0.12
_refine_diff_density_max 0.462
_refine_diff_density_min -0.427
_refine_diff_density_rms 0.076
_refine_ls_extinction_method none
_refine_ls_goodness_of_fit_ref 0.827
_refine_ls_hydrogen_treatment constr
_refine_ls_matrix_type full
_refine_ls_number_parameters 425
_refine_ls_number_reflns 7113
_refine_ls_number_restraints 0
_refine_ls_restrained_S_all 0.827
_refine_ls_R_factor_all 0.1750
_refine_ls_R_factor_gt 0.0585
_refine_ls_shift/su_max 0.001
_refine_ls_shift/su_mean 0.000
_refine_ls_structure_factor_coef Fsqd
_refine_ls_weighting_details 'w=1/[\s^2^(Fo^2^)] where P=(Fo^2^+2Fc^2^)/3'
_refine_ls_weighting_scheme calc
_refine_ls_wR_factor_gt 0.0693
_refine_ls_wR_factor_ref 0.1091
_reflns_Friedel_coverage 0.000
_reflns_number_gt 2871
_reflns_number_total 7113
_reflns_threshold_expression 'I > 2\s(I)'
_cod_data_source_file d2nj05751d2.cif
_cod_data_source_block 1
_cod_depositor_comments 'Adding full bibliography for 7062426--7062428.cif.'
_cod_database_code 7062428
_shelx_space_group_comment
;
The symmetry employed for this shelxl refinement is uniquely defined
by the following loop, which should always be used as a source of
symmetry information in preference to the above space-group names.
They are only intended as comments.
;
_shelx_estimated_absorpt_t_max 0.904
_shelx_estimated_absorpt_t_min 0.889
_olex2_refinement_description
;
1. Fixed Uiso
 At 1.2 times of:
  All C(H) groups, All C(H,H) groups
 At 1.5 times of:
  All C(H,H,H) groups
2.a Secondary CH2 refined with riding coordinates:
 C14(H14A,H14B), C15(H15A,H15B), C16(H16A,H16B)
2.b Aromatic/amide H refined with riding coordinates:
 C1(H1), C2(H2), C3(H3), C5(H5), C7(H7), C8(H8), C10(H10), C11(H11), C12(H12),
 C19(H19), C21(H21), C22(H22), C24(H24), C25(H25), C26(H26), C28(H28), C29(H29),
  C30(H30), C33(H33), C36(H36), C39(H39)
2.c Idealised Me refined as rotating group:
 C35(H35A,H35B,H35C)
;
_shelx_shelxl_version_number 2014/7
_olex2_submission_special_instructions 'No special instructions were received'

loop_
_space_group_symop_operation_xyz
'x, y, z'
'-x, -y, -z'

loop_
_atom_site_label
_atom_site_type_symbol
_atom_site_fract_x
_atom_site_fract_y
_atom_site_fract_z
_atom_site_U_iso_or_equiv
_atom_site_adp_type
_atom_site_occupancy
_atom_site_site_symmetry_order
_atom_site_calc_flag
_atom_site_refinement_flags_posn
_atom_site_refinement_flags_adp
_atom_site_refinement_flags_occupancy
_atom_site_disorder_assembly
_atom_site_disorder_group
C1 C 1.5643(6) 1.2727(5) 0.2045(3) 0.0558(17) Uani 1 1 d . . . . .
H1 H 1.6240 1.3307 0.1751 0.067 Uiso 1 1 calc R . . . .
C2 C 1.5984(6) 1.3004(6) 0.2831(3) 0.0590(18) Uani 1 1 d . . . . .
H2 H 1.6785 1.3776 0.3066 0.071 Uiso 1 1 calc R . . . .
C3 C 1.5142(6) 1.2143(5) 0.3272(3) 0.0540(17) Uani 1 1 d . . . . .
H3 H 1.5378 1.2319 0.3806 0.065 Uiso 1 1 calc R . . . .
C4 C 1.3935(6) 1.1007(5) 0.2918(3) 0.0379(13) Uani 1 1 d . . . . .
C5 C 1.3671(6) 1.0843(5) 0.2122(3) 0.0384(13) Uani 1 1 d . . . . .
H5 H 1.2854 1.0102 0.1872 0.046 Uiso 1 1 calc R . . . .
C6 C 1.2933(6) 1.0017(5) 0.3323(3) 0.0412(14) Uani 1 1 d . . . . .
C7 C 1.2647(6) 1.0418(5) 0.4085(3) 0.0506(16) Uani 1 1 d . . . . .
H7 H 1.3136 1.1327 0.4361 0.061 Uiso 1 1 calc R . . . .
C8 C 1.1647(7) 0.9494(5) 0.4444(3) 0.0570(17) Uani 1 1 d . . . . .
H8 H 1.1503 0.9786 0.4963 0.068 Uiso 1 1 calc R . . . .
C9 C 1.0851(6) 0.8145(5) 0.4055(3) 0.0442(14) Uani 1 1 d . . . . .
C10 C 1.1189(7) 0.7755(6) 0.3298(3) 0.0572(18) Uani 1 1 d . . . . .
H10 H 1.0695 0.6849 0.3020 0.069 Uiso 1 1 calc R . . . .
C11 C 1.2216(7) 0.8640(6) 0.2939(3) 0.0583(17) Uani 1 1 d . . . . .
H11 H 1.2434 0.8316 0.2436 0.070 Uiso 1 1 calc R . . . .
C12 C 0.9645(6) 0.7132(5) 0.4342(3) 0.0530(16) Uani 1 1 d . . . . .
H12 H 0.8927 0.6532 0.3955 0.064 Uiso 1 1 calc R . . . .
C13 C 0.9385(6) 0.6910(5) 0.5049(3) 0.0448(15) Uani 1 1 d . . . . .
C14 C 1.0349(6) 0.7674(5) 0.5787(3) 0.0536(16) Uani 1 1 d . . . . .
H14A H 1.0059 0.8529 0.5991 0.064 Uiso 1 1 calc R . . . .
H14B H 1.1400 0.7956 0.5674 0.064 Uiso 1 1 calc R . . . .
C15 C 1.0199(6) 0.6771(5) 0.6397(3) 0.0530(16) Uani 1 1 d . . . . .
H15A H 1.0596 0.5970 0.6218 0.064 Uiso 1 1 calc R . . . .
H15B H 1.0795 0.7328 0.6872 0.064 Uiso 1 1 calc R . . . .
C16 C 0.8563(6) 0.6235(5) 0.6563(3) 0.0500(16) Uani 1 1 d . . . . .
H16A H 0.8509 0.5647 0.6947 0.060 Uiso 1 1 calc R . . . .
H16B H 0.8196 0.7037 0.6781 0.060 Uiso 1 1 calc R . . . .
C17 C 0.7557(6) 0.5393(5) 0.5853(3) 0.0411(14) Uani 1 1 d . . . . .
C18 C 0.7998(7) 0.5739(6) 0.5085(3) 0.0505(15) Uani 1 1 d . . . . .
C19 C 0.6328(6) 0.4298(5) 0.5810(3) 0.0504(16) Uani 1 1 d . . . . .
H19 H 0.5884 0.3900 0.5308 0.060 Uiso 1 1 calc R . . . .
C20 C 0.5556(7) 0.3613(6) 0.6397(3) 0.0495(16) Uani 1 1 d . . . . .
C21 C 0.5629(6) 0.4210(5) 0.7187(3) 0.0456(15) Uani 1 1 d . . . . .
H21 H 0.6241 0.5128 0.7375 0.055 Uiso 1 1 calc R . . . .
C22 C 0.4825(6) 0.3478(5) 0.7690(3) 0.0438(15) Uani 1 1 d . . . . .
H22 H 0.4906 0.3907 0.8213 0.053 Uiso 1 1 calc R . . . .
C23 C 0.3894(6) 0.2115(5) 0.7443(3) 0.0368(13) Uani 1 1 d . . . . .
C24 C 0.3820(6) 0.1510(6) 0.6668(3) 0.0571(17) Uani 1 1 d . . . . .
H24 H 0.3222 0.0585 0.6486 0.068 Uiso 1 1 calc R . . . .
C25 C 0.4615(7) 0.2250(6) 0.6155(3) 0.0603(18) Uani 1 1 d . . . . .
H25 H 0.4516 0.1821 0.5632 0.072 Uiso 1 1 calc R . . . .
C26 C 0.3603(6) 0.1517(5) 0.8736(3) 0.0359(13) Uani 1 1 d . . . . .
H26 H 0.4565 0.2134 0.8886 0.043 Uiso 1 1 calc R . . . .
C27 C 0.3022(6) 0.1321(5) 0.7979(3) 0.0381(13) Uani 1 1 d . . . . .
C28 C 0.1585(6) 0.0395(5) 0.7776(3) 0.0465(15) Uani 1 1 d . . . . .
H28 H 0.1136 0.0236 0.7274 0.056 Uiso 1 1 calc R . . . .
C29 C 0.0824(6) -0.0285(5) 0.8312(3) 0.0480(15) Uani 1 1 d . . . . .
H29 H -0.0131 -0.0923 0.8177 0.058 Uiso 1 1 calc R . . . .
C30 C 0.1495(6) -0.0009(5) 0.9047(3) 0.0443(14) Uani 1 1 d . . . . .
H30 H 0.0968 -0.0460 0.9413 0.053 Uiso 1 1 calc R . . . .
C31 C 0.3022(5) -0.1735(5) 1.0263(3) 0.0276(11) Uani 1 1 d . . . . .
C32 C 0.2178(5) -0.3031(4) 1.0543(3) 0.0258(11) Uani 1 1 d . . . . .
C33 C 0.0834(6) -0.3052(5) 1.0871(3) 0.0345(13) Uani 1 1 d . . . . .
H33 H 0.0458 -0.2268 1.0904 0.041 Uiso 1 1 calc R . . . .
C34 C 0.0020(6) -0.4218(5) 1.1156(3) 0.0366(13) Uani 1 1 d . . . . .
C35 C -0.1456(6) -0.4243(5) 1.1495(3) 0.0615(18) Uani 1 1 d . . . . .
H35A H -0.1485 -0.3289 1.1697 0.092 Uiso 1 1 calc GR . . . .
H35B H -0.1558 -0.4760 1.1907 0.092 Uiso 1 1 calc GR . . . .
H35C H -0.2274 -0.4695 1.1099 0.092 Uiso 1 1 calc GR . . . .
C36 C 0.0616(5) -0.5360(5) 1.1097(3) 0.0353(13) Uani 1 1 d . . . . .
H36 H 0.0094 -0.6151 1.1282 0.042 Uiso 1 1 calc R . . . .
C37 C 0.1956(5) -0.5364(4) 1.0773(3) 0.0311(12) Uani 1 1 d . . . . .
C38 C 0.2568(6) -0.6627(5) 1.0718(3) 0.0366(13) Uani 1 1 d . . . . .
C39 C 0.2737(5) -0.4203(4) 1.0485(3) 0.0302(12) Uani 1 1 d . . . . .
H39 H 0.3631 -0.4210 1.0253 0.036 Uiso 1 1 calc R . . . .
N1 N 1.4491(5) 1.1659(4) 0.1687(2) 0.0353(11) Uani 1 1 d . . . . .
N2 N 0.2864(5) 0.0872(4) 0.9265(2) 0.0329(10) Uani 1 1 d . . . . .
O1 O 0.7232(5) 0.5067(4) 0.4489(2) 0.0890(16) Uani 1 1 d . . . . .
O2 O 0.2706(4) -0.0619(3) 1.05341(18) 0.0387(9) Uani 1 1 d . . . . .
O3 O 0.3979(4) -0.1860(3) 0.9794(2) 0.0430(9) Uani 1 1 d . . . . .
O4 O 0.3897(4) -0.6503(3) 1.0540(2) 0.0437(10) Uani 1 1 d . . . . .
O5 O 0.1741(4) -0.7759(3) 1.0842(2) 0.0486(11) Uani 1 1 d . . . . .
Zn1 Zn 0.38146(7) 0.13733(5) 1.04587(3) 0.03359(17) Uani 1 1 d . . . . .

loop_
_atom_site_aniso_label
_atom_site_aniso_U_11
_atom_site_aniso_U_22
_atom_site_aniso_U_33
_atom_site_aniso_U_23
_atom_site_aniso_U_13
_atom_site_aniso_U_12
C1 0.052(4) 0.053(4) 0.050(4) 0.020(3) 0.008(3) -0.013(3)
C2 0.044(4) 0.058(4) 0.057(4) 0.021(3) -0.008(3) -0.022(3)
C3 0.049(4) 0.066(4) 0.036(3) 0.018(3) -0.003(3) -0.006(3)
C4 0.039(4) 0.040(3) 0.032(3) 0.011(3) 0.005(3) 0.005(2)
C5 0.033(3) 0.039(3) 0.037(3) 0.013(3) 0.004(3) -0.004(2)
C6 0.043(4) 0.046(3) 0.035(3) 0.017(3) 0.007(3) 0.006(3)
C7 0.060(4) 0.044(3) 0.036(3) 0.010(3) 0.007(3) -0.008(3)
C8 0.077(5) 0.055(4) 0.028(3) 0.012(3) 0.016(3) -0.003(3)
C9 0.053(4) 0.039(3) 0.034(3) 0.011(3) 0.008(3) 0.000(3)
C10 0.074(5) 0.046(4) 0.037(4) 0.011(3) 0.012(3) -0.011(3)
C11 0.081(5) 0.053(4) 0.036(4) 0.017(3) 0.024(3) 0.002(3)
C12 0.051(4) 0.056(4) 0.042(4) 0.018(3) 0.007(3) -0.008(3)
C13 0.050(4) 0.049(4) 0.030(3) 0.011(3) 0.008(3) 0.001(3)
C14 0.056(4) 0.055(4) 0.043(4) 0.016(3) 0.007(3) -0.001(3)
C15 0.053(4) 0.050(4) 0.050(4) 0.015(3) -0.001(3) 0.002(3)
C16 0.061(4) 0.047(3) 0.038(3) 0.011(3) 0.005(3) 0.006(3)
C17 0.043(4) 0.048(3) 0.029(3) 0.012(3) 0.007(3) 0.004(3)
C18 0.043(4) 0.069(4) 0.032(3) 0.017(3) 0.011(3) -0.003(3)
C19 0.047(4) 0.060(4) 0.035(3) 0.016(3) 0.008(3) -0.007(3)
C20 0.056(4) 0.053(4) 0.031(3) 0.011(3) 0.006(3) -0.002(3)
C21 0.052(4) 0.039(3) 0.040(4) 0.015(3) 0.011(3) -0.002(3)
C22 0.054(4) 0.041(3) 0.034(3) 0.015(3) 0.010(3) 0.005(3)
C23 0.040(4) 0.035(3) 0.030(3) 0.009(2) 0.001(3) 0.000(2)
C24 0.059(4) 0.049(4) 0.044(4) 0.009(3) 0.004(3) -0.017(3)
C25 0.066(5) 0.065(4) 0.029(3) 0.007(3) -0.001(3) -0.015(3)
C26 0.039(3) 0.033(3) 0.035(3) 0.010(2) 0.014(3) 0.006(2)
C27 0.040(4) 0.028(3) 0.040(3) 0.010(2) 0.008(3) -0.004(2)
C28 0.054(4) 0.036(3) 0.040(3) 0.008(3) 0.001(3) -0.005(3)
C29 0.040(4) 0.038(3) 0.051(4) 0.008(3) 0.002(3) -0.013(2)
C30 0.048(4) 0.038(3) 0.044(4) 0.013(3) 0.011(3) 0.002(3)
C31 0.026(3) 0.024(3) 0.033(3) 0.009(2) 0.006(2) 0.003(2)
C32 0.031(3) 0.016(2) 0.032(3) 0.006(2) 0.012(2) 0.007(2)
C33 0.040(3) 0.026(3) 0.043(3) 0.011(2) 0.010(3) 0.016(2)
C34 0.035(3) 0.024(3) 0.051(4) 0.009(2) 0.019(3) 0.004(2)
C35 0.045(4) 0.048(4) 0.097(5) 0.027(3) 0.038(4) 0.010(3)
C36 0.038(3) 0.022(3) 0.044(3) 0.012(2) 0.010(3) 0.002(2)
C37 0.027(3) 0.020(3) 0.044(3) 0.008(2) 0.007(3) 0.002(2)
C38 0.042(4) 0.024(3) 0.042(3) 0.011(2) 0.004(3) 0.002(2)
C39 0.025(3) 0.025(3) 0.039(3) 0.006(2) 0.007(2) 0.004(2)
N1 0.035(3) 0.033(2) 0.038(3) 0.018(2) 0.010(2) 0.0021(19)
N2 0.036(3) 0.027(2) 0.032(2) 0.0069(19) 0.006(2) 0.0010(19)
O1 0.082(4) 0.111(4) 0.034(3) 0.023(3) -0.002(2) -0.046(3)
O2 0.062(3) 0.0182(18) 0.038(2) 0.0109(15) 0.0227(18) 0.0091(16)
O3 0.031(2) 0.047(2) 0.057(3) 0.0220(19) 0.0244(19) 0.0120(17)
O4 0.040(2) 0.036(2) 0.063(3) 0.0166(18) 0.017(2) 0.0185(17)
O5 0.048(3) 0.0218(19) 0.078(3) 0.0198(19) 0.012(2) 0.0065(16)
Zn1 0.0386(4) 0.0255(3) 0.0390(4) 0.0148(3) 0.0143(3) 0.0059(2)

loop_
_atom_type_symbol
_atom_type_description
_atom_type_scat_dispersion_real
_atom_type_scat_dispersion_imag
_atom_type_scat_source
C C 0.0033 0.0016 'International Tables Vol C Tables 4.2.6.8 and 6.1.1.4'
H H 0.0000 0.0000 'International Tables Vol C Tables 4.2.6.8 and 6.1.1.4'
N N 0.0061 0.0033 'International Tables Vol C Tables 4.2.6.8 and 6.1.1.4'
O O 0.0106 0.0060 'International Tables Vol C Tables 4.2.6.8 and 6.1.1.4'
Zn Zn 0.2839 1.4301 'International Tables Vol C Tables 4.2.6.8 and 6.1.1.4'

loop_
_geom_angle_atom_site_label_1
_geom_angle_atom_site_label_2
_geom_angle_atom_site_label_3
_geom_angle
_geom_angle_site_symmetry_1
_geom_angle_site_symmetry_3
_geom_angle_publ_flag
C2 C1 H1 118.9 . . ?
N1 C1 H1 118.9 . . ?
N1 C1 C2 122.1(5) . . ?
C1 C2 H2 120.1 . . ?
C1 C2 C3 119.9(5) . . ?
C3 C2 H2 120.1 . . ?
C2 C3 H3 120.2 . . ?
C2 C3 C4 119.7(5) . . ?
C4 C3 H3 120.2 . . ?
C3 C4 C6 125.1(5) . . ?
C5 C4 C3 115.7(5) . . ?
C5 C4 C6 119.2(5) . . ?
C4 C5 H5 117.4 . . ?
N1 C5 C4 125.2(5) . . ?
N1 C5 H5 117.4 . . ?
C7 C6 C4 121.9(5) . . ?
C7 C6 C11 117.7(5) . . ?
C11 C6 C4 120.4(5) . . ?
C6 C7 H7 119.5 . . ?
C8 C7 C6 121.1(5) . . ?
C8 C7 H7 119.5 . . ?
C7 C8 H8 119.0 . . ?
C7 C8 C9 121.9(5) . . ?
C9 C8 H8 119.0 . . ?
C8 C9 C10 115.8(5) . . ?
C8 C9 C12 127.0(6) . . ?
C10 C9 C12 117.1(5) . . ?
C9 C10 H10 118.4 . . ?
C11 C10 C9 123.2(5) . . ?
C11 C10 H10 118.4 . . ?
C6 C11 H11 119.9 . . ?
C10 C11 C6 120.2(6) . . ?
C10 C11 H11 119.9 . . ?
C9 C12 H12 114.0 . . ?
C13 C12 C9 132.0(5) . . ?
C13 C12 H12 114.0 . . ?
C12 C13 C14 126.7(5) . . ?
C12 C13 C18 114.5(5) . . ?
C18 C13 C14 118.7(5) . . ?
C13 C14 H14A 109.1 . . ?
C13 C14 H14B 109.1 . . ?
C13 C14 C15 112.4(4) . . ?
H14A C14 H14B 107.9 . . ?
C15 C14 H14A 109.1 . . ?
C15 C14 H14B 109.1 . . ?
C14 C15 H15A 109.4 . . ?
C14 C15 H15B 109.4 . . ?
H15A C15 H15B 108.0 . . ?
C16 C15 C14 111.3(4) . . ?
C16 C15 H15A 109.4 . . ?
C16 C15 H15B 109.4 . . ?
C15 C16 H16A 109.0 . . ?
C15 C16 H16B 109.0 . . ?
H16A C16 H16B 107.8 . . ?
C17 C16 C15 112.7(5) . . ?
C17 C16 H16A 109.0 . . ?
C17 C16 H16B 109.0 . . ?
C16 C17 C18 117.7(5) . . ?
C19 C17 C16 127.6(5) . . ?
C19 C17 C18 114.7(5) . . ?
C13 C18 C17 120.0(5) . . ?
O1 C18 C13 119.8(5) . . ?
O1 C18 C17 120.1(5) . . ?
C17 C19 H19 113.8 . . ?
C17 C19 C20 132.3(5) . . ?
C20 C19 H19 113.8 . . ?
C21 C20 C19 126.3(5) . . ?
C25 C20 C19 117.4(5) . . ?
C25 C20 C21 116.3(5) . . ?
C20 C21 H21 119.2 . . ?
C22 C21 C20 121.5(5) . . ?
C22 C21 H21 119.2 . . ?
C21 C22 H22 119.2 . . ?
C21 C22 C23 121.7(5) . . ?
C23 C22 H22 119.2 . . ?
C22 C23 C27 122.0(5) . . ?
C24 C23 C22 117.4(5) . . ?
C24 C23 C27 120.6(5) . . ?
C23 C24 H24 119.4 . . ?
C23 C24 C25 121.2(5) . . ?
C25 C24 H24 119.4 . . ?
C20 C25 H25 119.1 . . ?
C24 C25 C20 121.8(6) . . ?
C24 C25 H25 119.1 . . ?
C27 C26 H26 118.1 . . ?
N2 C26 H26 118.1 . . ?
N2 C26 C27 123.7(5) . . ?
C26 C27 C23 120.0(4) . . ?
C26 C27 C28 116.6(5) . . ?
C28 C27 C23 123.4(5) . . ?
C27 C28 H28 119.9 . . ?
C29 C28 C27 120.2(5) . . ?
C29 C28 H28 119.9 . . ?
C28 C29 H29 120.7 . . ?
C30 C29 C28 118.6(5) . . ?
C30 C29 H29 120.7 . . ?
C29 C30 H30 118.5 . . ?
N2 C30 C29 123.1(5) . . ?
N2 C30 H30 118.5 . . ?
O2 C31 C32 116.2(4) . . ?
O3 C31 C32 118.0(4) . . ?
O3 C31 O2 125.7(4) . . ?
C33 C32 C31 119.5(4) . . ?
C33 C32 C39 119.4(4) . . ?
C39 C32 C31 121.1(4) . . ?
C32 C33 H33 119.1 . . ?
C32 C33 C34 121.7(4) . . ?
C34 C33 H33 119.1 . . ?
C33 C34 C35 121.3(4) . . ?
C36 C34 C33 117.4(5) . . ?
C36 C34 C35 121.3(4) . . ?
C34 C35 H35A 109.5 . . ?
C34 C35 H35B 109.5 . . ?
C34 C35 H35C 109.5 . . ?
H35A C35 H35B 109.5 . . ?
H35A C35 H35C 109.5 . . ?
H35B C35 H35C 109.5 . . ?
C34 C36 H36 119.0 . . ?
C37 C36 C34 122.0(4) . . ?
C37 C36 H36 119.0 . . ?
C36 C37 C38 120.5(4) . . ?
C36 C37 C39 119.8(4) . . ?
C39 C37 C38 119.8(5) . . ?
C37 C38 Zn1 171.3(4) . 1_545 ?
O4 C38 C37 118.3(4) . . ?
O4 C38 Zn1 54.8(2) . 1_545 ?
O5 C38 C37 119.4(5) . . ?
O5 C38 O4 122.3(5) . . ?
O5 C38 Zn1 67.7(3) . 1_545 ?
C32 C39 H39 120.2 . . ?
C37 C39 C32 119.7(5) . . ?
C37 C39 H39 120.2 . . ?
C1 N1 C5 117.5(4) . . ?
C1 N1 Zn1 121.6(3) . 1_664 ?
C5 N1 Zn1 120.7(3) . 1_664 ?
C26 N2 Zn1 120.6(3) . . ?
C30 N2 C26 117.8(4) . . ?
C30 N2 Zn1 121.4(4) . . ?
C31 O2 Zn1 128.2(3) . . ?
C31 O3 Zn1 149.3(4) . 2_657 ?
C38 O4 Zn1 95.8(3) . 1_545 ?
C38 O5 Zn1 83.1(3) . 1_545 ?
N1 Zn1 C38 91.73(15) 1_446 1_565 ?
N1 Zn1 O5 87.17(14) 1_446 1_565 ?
N2 Zn1 C38 88.72(15) . 1_565 ?
N2 Zn1 N1 172.02(16) . 1_446 ?
N2 Zn1 O5 89.35(14) . 1_565 ?
O2 Zn1 C38 121.62(16) . 1_565 ?
O2 Zn1 N1 85.20(13) . 1_446 ?
O2 Zn1 N2 87.77(13) . . ?
O2 Zn1 O3 120.60(13) . 2_657 ?
O2 Zn1 O4 151.03(14) . 1_565 ?
O2 Zn1 O5 92.51(12) . 1_565 ?
O3 Zn1 C38 117.74(15) 2_657 1_565 ?
O3 Zn1 N1 91.34(15) 2_657 1_446 ?
O3 Zn1 N2 95.51(15) 2_657 . ?
O3 Zn1 O4 88.34(13) 2_657 1_565 ?
O3 Zn1 O5 146.63(12) 2_657 1_565 ?
O4 Zn1 C38 29.41(14) 1_565 1_565 ?
O4 Zn1 N1 93.53(14) 1_565 1_446 ?
O4 Zn1 N2 90.78(13) 1_565 . ?
O4 Zn1 O5 58.53(12) 1_565 1_565 ?
O5 Zn1 C38 29.18(13) 1_565 1_565 ?

loop_
_geom_bond_atom_site_label_1
_geom_bond_atom_site_label_2
_geom_bond_distance
_geom_bond_site_symmetry_2
_geom_bond_publ_flag
C1 H1 0.9300 . ?
C1 C2 1.368(7) . ?
C1 N1 1.326(6) . ?
C2 H2 0.9300 . ?
C2 C3 1.369(7) . ?
C3 H3 0.9300 . ?
C3 C4 1.388(6) . ?
C4 C5 1.385(6) . ?
C4 C6 1.469(7) . ?
C5 H5 0.9300 . ?
C5 N1 1.327(6) . ?
C6 C7 1.380(7) . ?
C6 C11 1.386(6) . ?
C7 H7 0.9300 . ?
C7 C8 1.379(7) . ?
C8 H8 0.9300 . ?
C8 C9 1.384(6) . ?
C9 C10 1.385(7) . ?
C9 C12 1.463(7) . ?
C10 H10 0.9300 . ?
C10 C11 1.369(7) . ?
C11 H11 0.9300 . ?
C12 H12 0.9300 . ?
C12 C13 1.323(7) . ?
C13 C14 1.498(6) . ?
C13 C18 1.495(7) . ?
C14 H14A 0.9700 . ?
C14 H14B 0.9700 . ?
C14 C15 1.515(6) . ?
C15 H15A 0.9700 . ?
C15 H15B 0.9700 . ?
C15 C16 1.514(7) . ?
C16 H16A 0.9700 . ?
C16 H16B 0.9700 . ?
C16 C17 1.496(6) . ?
C17 C18 1.498(7) . ?
C17 C19 1.335(6) . ?
C18 O1 1.217(6) . ?
C19 H19 0.9300 . ?
C19 C20 1.447(7) . ?
C20 C21 1.398(7) . ?
C20 C25 1.383(6) . ?
C21 H21 0.9300 . ?
C21 C22 1.365(6) . ?
C22 H22 0.9300 . ?
C22 C23 1.381(6) . ?
C23 C24 1.375(7) . ?
C23 C27 1.468(6) . ?
C24 H24 0.9300 . ?
C24 C25 1.379(7) . ?
C25 H25 0.9300 . ?
C26 H26 0.9300 . ?
C26 C27 1.377(6) . ?
C26 N2 1.334(6) . ?
C27 C28 1.387(6) . ?
C28 H28 0.9300 . ?
C28 C29 1.368(7) . ?
C29 H29 0.9300 . ?
C29 C30 1.361(6) . ?
C30 H30 0.9300 . ?
C30 N2 1.325(6) . ?
C31 C32 1.502(6) . ?
C31 O2 1.240(5) . ?
C31 O3 1.239(5) . ?
C32 C33 1.377(6) . ?
C32 C39 1.388(5) . ?
C33 H33 0.9300 . ?
C33 C34 1.396(6) . ?
C34 C35 1.496(7) . ?
C34 C36 1.380(6) . ?
C35 H35A 0.9600 . ?
C35 H35B 0.9600 . ?
C35 H35C 0.9600 . ?
C36 H36 0.9300 . ?
C36 C37 1.375(6) . ?
C37 C38 1.501(6) . ?
C37 C39 1.386(6) . ?
C38 O4 1.251(6) . ?
C38 O5 1.245(5) . ?
C38 Zn1 2.535(5) 1_545 ?
C39 H39 0.9300 . ?
N1 Zn1 2.174(4) 1_664 ?
N2 Zn1 2.162(4) . ?
O2 Zn1 2.012(3) . ?
O3 Zn1 2.040(3) 2_657 ?
O4 Zn1 2.081(3) 1_545 ?
O5 Zn1 2.363(4) 1_545 ?
Zn1 C38 2.535(5) 1_565 ?
Zn1 N1 2.174(4) 1_446 ?
Zn1 O3 2.040(3) 2_657 ?
Zn1 O4 2.081(3) 1_565 ?
Zn1 O5 2.363(4) 1_565 ?

loop_
_geom_torsion_atom_site_label_1
_geom_torsion_atom_site_label_2
_geom_torsion_atom_site_label_3
_geom_torsion_atom_site_label_4
_geom_torsion
_geom_torsion_site_symmetry_1
_geom_torsion_site_symmetry_2
_geom_torsion_site_symmetry_3
_geom_torsion_site_symmetry_4
_geom_torsion_publ_flag
C1 C2 C3 C4 -0.9(10) . . . . ?
C2 C1 N1 C5 -0.7(9) . . . . ?
C2 C1 N1 Zn1 173.2(4) . . . 1_664 ?
C2 C3 C4 C5 -0.4(9) . . . . ?
C2 C3 C4 C6 -179.2(6) . . . . ?
C3 C4 C5 N1 1.4(8) . . . . ?
C3 C4 C6 C7 28.6(9) . . . . ?
C3 C4 C6 C11 -152.6(6) . . . . ?
C4 C5 N1 C1 -0.9(8) . . . . ?
C4 C5 N1 Zn1 -174.8(4) . . . 1_664 ?
C4 C6 C7 C8 176.9(5) . . . . ?
C4 C6 C11 C10 -174.7(5) . . . . ?
C5 C4 C6 C7 -150.0(5) . . . . ?
C5 C4 C6 C11 28.8(8) . . . . ?
C6 C4 C5 N1 -179.8(5) . . . . ?
C6 C7 C8 C9 -2.1(9) . . . . ?
C7 C6 C11 C10 4.1(9) . . . . ?
C7 C8 C9 C10 3.6(9) . . . . ?
C7 C8 C9 C12 -172.7(5) . . . . ?
C8 C9 C10 C11 -1.4(9) . . . . ?
C8 C9 C12 C13 -30.7(11) . . . . ?
C9 C10 C11 C6 -2.5(10) . . . . ?
C9 C12 C13 C14 -1.5(11) . . . . ?
C9 C12 C13 C18 -179.7(6) . . . . ?
C10 C9 C12 C13 153.0(7) . . . . ?
C11 C6 C7 C8 -1.9(8) . . . . ?
C12 C9 C10 C11 175.3(5) . . . . ?
C12 C13 C14 C15 -152.5(6) . . . . ?
C12 C13 C18 C17 -179.0(5) . . . . ?
C12 C13 C18 O1 1.3(9) . . . . ?
C13 C14 C15 C16 -55.7(6) . . . . ?
C14 C13 C18 C17 2.7(8) . . . . ?
C14 C13 C18 O1 -177.1(6) . . . . ?
C14 C15 C16 C17 57.6(6) . . . . ?
C15 C16 C17 C18 -28.7(7) . . . . ?
C15 C16 C17 C19 147.5(6) . . . . ?
C16 C17 C18 C13 -1.1(8) . . . . ?
C16 C17 C18 O1 178.6(5) . . . . ?
C16 C17 C19 C20 2.2(11) . . . . ?
C17 C19 C20 C21 22.1(11) . . . . ?
C17 C19 C20 C25 -160.0(6) . . . . ?
C18 C13 C14 C15 25.6(7) . . . . ?
C18 C17 C19 C20 178.5(6) . . . . ?
C19 C17 C18 C13 -177.8(5) . . . . ?
C19 C17 C18 O1 1.9(9) . . . . ?
C19 C20 C21 C22 178.5(6) . . . . ?
C19 C20 C25 C24 -179.5(6) . . . . ?
C20 C21 C22 C23 -0.3(9) . . . . ?
C21 C20 C25 C24 -1.4(9) . . . . ?
C21 C22 C23 C24 0.8(8) . . . . ?
C21 C22 C23 C27 -179.8(5) . . . . ?
C22 C23 C24 C25 -1.6(9) . . . . ?
C22 C23 C27 C26 -33.3(8) . . . . ?
C22 C23 C27 C28 144.3(5) . . . . ?
C23 C24 C25 C20 1.9(10) . . . . ?
C23 C27 C28 C29 -178.5(5) . . . . ?
C24 C23 C27 C26 146.0(5) . . . . ?
C24 C23 C27 C28 -36.4(8) . . . . ?
C25 C20 C21 C22 0.6(9) . . . . ?
C26 C27 C28 C29 -0.8(8) . . . . ?
C27 C23 C24 C25 179.0(5) . . . . ?
C27 C26 N2 C30 0.2(7) . . . . ?
C27 C26 N2 Zn1 -175.5(4) . . . . ?
C27 C28 C29 C30 1.4(9) . . . . ?
C28 C29 C30 N2 -1.2(8) . . . . ?
C29 C30 N2 C26 0.4(8) . . . . ?
C29 C30 N2 Zn1 176.0(4) . . . . ?
C31 C32 C33 C34 -178.6(4) . . . . ?
C31 C32 C39 C37 177.8(4) . . . . ?
C32 C31 O2 Zn1 168.1(3) . . . . ?
C32 C31 O3 Zn1 -115.0(6) . . . 2_657 ?
C32 C33 C34 C35 -178.6(5) . . . . ?
C32 C33 C34 C36 0.0(7) . . . . ?
C33 C32 C39 C37 -1.6(7) . . . . ?
C33 C34 C36 C37 0.1(8) . . . . ?
C34 C36 C37 C38 -179.9(4) . . . . ?
C34 C36 C37 C39 -0.9(8) . . . . ?
C35 C34 C36 C37 178.7(5) . . . . ?
C36 C37 C38 O4 -168.5(5) . . . . ?
C36 C37 C38 O5 12.3(7) . . . . ?
C36 C37 C39 C32 1.7(7) . . . . ?
C37 C38 O4 Zn1 -173.9(4) . . . 1_545 ?
C37 C38 O5 Zn1 174.6(4) . . . 1_545 ?
C38 C37 C39 C32 -179.3(4) . . . . ?
C39 C32 C33 C34 0.8(7) . . . . ?
C39 C37 C38 O4 12.5(7) . . . . ?
C39 C37 C38 O5 -166.7(4) . . . . ?
N1 C1 C2 C3 1.6(10) . . . . ?
N2 C26 C27 C23 177.8(5) . . . . ?
N2 C26 C27 C28 0.0(8) . . . . ?
O2 C31 C32 C33 19.9(6) . . . . ?
O2 C31 C32 C39 -159.5(4) . . . . ?
O2 C31 O3 Zn1 64.0(8) . . . 2_657 ?
O3 C31 C32 C33 -161.0(4) . . . . ?
O3 C31 C32 C39 19.6(7) . . . . ?
O3 C31 O2 Zn1 -10.8(7) . . . . ?
O4 C38 O5 Zn1 -4.7(5) . . . 1_545 ?
O5 C38 O4 Zn1 5.3(6) . . . 1_545 ?
